data_4079817
loop_
_publ_author_name
'Anderson, Christopher B.'
'Elliott, Anastasia B. S.'
'McAdam, C. John'
'Gordon, Keith C.'
'Crowley, James D.'

_publ_section_title
;
 fac-Re(CO)3Cl Complexes of [2-(4-R-1H-1,2,3-Triazol-1-yl)methyl]pyridine
 Inverse &#x201C;Click&#x201D; Ligands: A Systematic Synthetic,
 Spectroscopic, and Computational Study
;
_journal_issue 3
_journal_name_full Organometallics
_journal_page_first 788
_journal_paper_doi 10.1021/om300868k
_journal_volume 32
_journal_year 2013
_chemical_formula_moiety 'C19 H16 Cl N8 O5 Re, C3 H6 O'
_chemical_formula_sum 'C22 H22 Cl N8 O6 Re'
_chemical_formula_weight 716.13
_chemical_name_systematic
; 
 ? 
;
_space_group_IT_number 2
_symmetry_cell_setting triclinic
_symmetry_space_group_name_Hall '-P 1'
_symmetry_space_group_name_H-M 'P -1'
_atom_sites_solution_hydrogens geom
_atom_sites_solution_primary direct
_atom_sites_solution_secondary difmap
_audit_creation_method SHELXL-97
_cell_angle_alpha 87.051(3)
_cell_angle_beta 81.659(3)
_cell_angle_gamma 76.564(3)
_cell_formula_units_Z 2
_cell_length_a 8.0288(6)
_cell_length_b 12.0059(9)
_cell_length_c 13.8546(11)
_cell_measurement_reflns_used 9938
_cell_measurement_temperature 89(2)
_cell_measurement_theta_max 30.48
_cell_measurement_theta_min 2.27
_cell_volume 1284.98(17)
_computing_cell_refinement 'Bruker SAINT'
_computing_data_collection 'Bruker APEX2'
_computing_data_reduction 'Bruker SAINT'
_computing_molecular_graphics 'Bruker SHELXTL'
_computing_publication_material 'Bruker SHELXTL'
_computing_structure_refinement 'SHELXL-97 (Sheldrick, 2008)'
_computing_structure_solution 'SHELXS-97 (Sheldrick, 2008)'
_diffrn_ambient_temperature 89(2)
_diffrn_measured_fraction_theta_full 0.996
_diffrn_measured_fraction_theta_max 0.996
_diffrn_measurement_device_type 'Bruker APEXII CCD area detector'
_diffrn_measurement_method 'phi and omega scans'
_diffrn_radiation_monochromator graphite
_diffrn_radiation_source 'fine-focus sealed tube'
_diffrn_radiation_type MoK\a
_diffrn_radiation_wavelength 0.71073
_diffrn_reflns_av_R_equivalents 0.0347
_diffrn_reflns_av_sigmaI/netI 0.0218
_diffrn_reflns_limit_h_max 10
_diffrn_reflns_limit_h_min -10
_diffrn_reflns_limit_k_max 15
_diffrn_reflns_limit_k_min -15
_diffrn_reflns_limit_l_max 17
_diffrn_reflns_limit_l_min -17
_diffrn_reflns_number 36984
_diffrn_reflns_theta_full 26.45
_diffrn_reflns_theta_max 26.45
_diffrn_reflns_theta_min 2.63
_diffrn_standards_number 0
_exptl_absorpt_coefficient_mu 4.887
_exptl_absorpt_correction_T_max 0.7454
_exptl_absorpt_correction_T_min 0.5344
_exptl_absorpt_correction_type multi-scan
_exptl_absorpt_process_details 'SADABS (Bruker, 2004)'
_exptl_crystal_colour colourless
_exptl_crystal_density_diffrn 1.851
_exptl_crystal_density_method 'not measured'
_exptl_crystal_description block
_exptl_crystal_F_000 700
_exptl_crystal_size_max 0.51
_exptl_crystal_size_mid 0.29
_exptl_crystal_size_min 0.17
_refine_diff_density_max 1.243
_refine_diff_density_min -0.653
_refine_diff_density_rms 0.111
_refine_ls_extinction_method none
_refine_ls_goodness_of_fit_ref 1.171
_refine_ls_hydrogen_treatment constr
_refine_ls_matrix_type full
_refine_ls_number_parameters 347
_refine_ls_number_reflns 5264
_refine_ls_number_restraints 0
_refine_ls_restrained_S_all 1.171
_refine_ls_R_factor_all 0.0195
_refine_ls_R_factor_gt 0.0184
_refine_ls_shift/su_max 0.002
_refine_ls_shift/su_mean 0.000
_refine_ls_structure_factor_coef Fsqd
_refine_ls_weighting_details 'calc w=1/[\s^2^(Fo^2^)+(0.0181P)^2^+1.5781P] where P=(Fo^2^+2Fc^2^)/3'
_refine_ls_weighting_scheme calc
_refine_ls_wR_factor_gt 0.0470
_refine_ls_wR_factor_ref 0.0478
_reflns_number_gt 5094
_reflns_number_total 5264
_reflns_threshold_expression >2sigma(I)
_cod_data_source_file om300868k_si_002.cif
_cod_data_source_block cba180
_cod_depositor_comments
;
The following automatic conversions were performed:

'_symmetry_cell_setting' value 'Triclinic' changed to 'triclinic'
according to /home/saulius/struct/CIF-dictionaries/cif_core.dic
dictionary named 'cif_core.dic' version 2.4.2 from 2011-04-26.

Automatic conversion script
Id: cif_fix_values 1891 2012-01-12 08:04:46Z andrius 
;
_cod_original_sg_symbol_H-M P-1
_cod_database_code 4079817

loop_
_symmetry_equiv_pos_as_xyz
'x, y, z'
'-x, -y, -z'

loop_
_atom_site_label
_atom_site_type_symbol
_atom_site_fract_x
_atom_site_fract_y
_atom_site_fract_z
_atom_site_U_iso_or_equiv
_atom_site_adp_type
_atom_site_occupancy
_atom_site_symmetry_multiplicity
_atom_site_calc_flag
_atom_site_refinement_flags
Re1 Re 1.069121(13) 0.260749(9) 0.493638(7) 0.01566(4) Uani 1 1 d .
C1 C 1.2515(4) 0.0171(2) 0.5539(2) 0.0211(6) Uani 1 1 d .
H1 H 1.1741 0.0004 0.5139 0.025 Uiso 1 1 calc R
C2 C 1.3566(4) -0.0727(3) 0.5977(2) 0.0237(6) Uani 1 1 d .
H2 H 1.3513 -0.1494 0.5876 0.028 Uiso 1 1 calc R
C3 C 1.4694(4) -0.0501(3) 0.6563(2) 0.0242(6) Uani 1 1 d .
H3 H 1.5426 -0.1106 0.6875 0.029 Uiso 1 1 calc R
C4 C 1.4734(4) 0.0630(3) 0.6686(2) 0.0214(6) Uani 1 1 d .
H4 H 1.5502 0.0811 0.7082 0.026 Uiso 1 1 calc R
C5 C 1.3647(4) 0.1494(2) 0.6225(2) 0.0180(6) Uani 1 1 d .
C6 C 1.3680(3) 0.2728(2) 0.6360(2) 0.0181(6) Uani 1 1 d .
H6A H 1.4515 0.2762 0.6812 0.022 Uiso 1 1 calc R
H6B H 1.4072 0.3065 0.5725 0.022 Uiso 1 1 calc R
C7 C 1.1455(4) 0.3971(2) 0.7588(2) 0.0172(6) Uani 1 1 d .
H7 H 1.2132 0.4027 0.8085 0.021 Uiso 1 1 calc R
C8 C 0.9745(4) 0.4461(2) 0.7569(2) 0.0163(6) Uani 1 1 d .
C9 C 0.8435(4) 0.5172(2) 0.8307(2) 0.0187(6) Uani 1 1 d .
H9A H 0.8984 0.5283 0.8879 0.022 Uiso 1 1 calc R
H9B H 0.7974 0.5934 0.8020 0.022 Uiso 1 1 calc R
C10 C 0.5895(4) 0.4390(3) 0.8046(2) 0.0231(6) Uani 1 1 d .
H10 H 0.5848 0.4684 0.7398 0.028 Uiso 1 1 calc R
C11 C 0.5374(4) 0.3519(2) 0.9375(2) 0.0188(6) Uani 1 1 d .
C12 C 0.3160(4) 0.2435(3) 0.9977(2) 0.0313(7) Uani 1 1 d .
H12A H 0.2806 0.2024 1.0572 0.038 Uiso 1 1 calc R
H12B H 0.3484 0.1907 0.9429 0.038 Uiso 1 1 calc R
H12C H 0.2197 0.3064 0.9838 0.038 Uiso 1 1 calc R
C13 C 0.5308(4) 0.2725(3) 1.0981(2) 0.0243(6) Uani 1 1 d .
C14 C 0.7429(5) 0.2980(3) 1.1987(2) 0.0339(8) Uani 1 1 d .
H14A H 0.8140 0.2196 1.1979 0.041 Uiso 1 1 calc R
H14B H 0.6496 0.3057 1.2538 0.041 Uiso 1 1 calc R
H14C H 0.8148 0.3520 1.2057 0.041 Uiso 1 1 calc R
C15 C 0.7476(4) 0.3889(3) 1.0367(2) 0.0204(6) Uani 1 1 d .
C16 C 0.6709(4) 0.4000(2) 0.9489(2) 0.0169(6) Uani 1 1 d .
N1 N 1.2537(3) 0.1275(2) 0.56521(17) 0.0162(5) Uani 1 1 d .
N2 N 1.1969(3) 0.33932(19) 0.67524(17) 0.0164(5) Uani 1 1 d .
N3 N 1.0633(3) 0.35172(19) 0.62460(17) 0.0161(5) Uani 1 1 d .
N4 N 0.9267(3) 0.4171(2) 0.67319(17) 0.0174(5) Uani 1 1 d .
N5 N 0.7016(3) 0.4588(2) 0.86152(17) 0.0176(5) Uani 1 1 d .
N6 N 0.4863(3) 0.3743(2) 0.84811(18) 0.0230(5) Uani 1 1 d .
N7 N 0.4640(3) 0.2900(2) 1.01110(18) 0.0214(5) Uani 1 1 d .
N8 N 0.6686(3) 0.3227(2) 1.10719(17) 0.0218(5) Uani 1 1 d .
O1 O 0.4721(3) 0.2167(2) 1.16472(17) 0.0360(6) Uani 1 1 d .
O2 O 0.8657(3) 0.4307(2) 1.05245(15) 0.0283(5) Uani 1 1 d .
C21 C 1.2477(4) 0.3253(2) 0.4200(2) 0.0221(6) Uani 1 1 d .
O21 O 1.3518(3) 0.3591(2) 0.37612(17) 0.0296(5) Uani 1 1 d .
C22 C 1.0734(4) 0.1729(3) 0.3809(2) 0.0211(6) Uani 1 1 d .
O22 O 1.0762(3) 0.1227(2) 0.31210(16) 0.0317(5) Uani 1 1 d .
C23 C 0.8874(4) 0.3763(3) 0.4478(2) 0.0196(6) Uani 1 1 d .
O23 O 0.7731(3) 0.44270(19) 0.42322(17) 0.0281(5) Uani 1 1 d .
Cl1 Cl 0.84539(10) 0.17746(6) 0.59463(5) 0.02463(16) Uani 1 1 d .
O31 O 0.9406(5) 0.1423(3) 0.9877(2) 0.0618(9) Uani 1 1 d .
C31 C 1.0685(7) 0.0865(5) 0.8285(3) 0.0705(16) Uani 1 1 d .
H31A H 1.1541 0.1285 0.8408 0.085 Uiso 1 1 calc R
H31B H 1.0205 0.1167 0.7688 0.085 Uiso 1 1 calc R
H31C H 1.1241 0.0051 0.8206 0.085 Uiso 1 1 calc R
C32 C 0.9285(6) 0.1002(3) 0.9114(3) 0.0438(9) Uani 1 1 d .
C33 C 0.7742(6) 0.0581(4) 0.8966(4) 0.0582(12) Uani 1 1 d .
H33A H 0.6996 0.0569 0.9591 0.070 Uiso 1 1 calc R
H33B H 0.8111 -0.0195 0.8707 0.070 Uiso 1 1 calc R
H33C H 0.7101 0.1091 0.8503 0.070 Uiso 1 1 calc R

loop_
_atom_site_aniso_label
_atom_site_aniso_U_11
_atom_site_aniso_U_22
_atom_site_aniso_U_33
_atom_site_aniso_U_23
_atom_site_aniso_U_13
_atom_site_aniso_U_12
Re1 0.01679(7) 0.01642(7) 0.01486(6) -0.00132(4) -0.00425(4) -0.00450(4)
C1 0.0221(15) 0.0212(15) 0.0198(14) -0.0031(12) 0.0004(12) -0.0057(12)
C2 0.0269(16) 0.0179(14) 0.0236(15) 0.0016(12) 0.0026(13) -0.0040(12)
C3 0.0222(15) 0.0226(15) 0.0228(15) 0.0058(12) 0.0008(12) 0.0013(12)
C4 0.0177(14) 0.0268(15) 0.0181(14) 0.0017(12) -0.0020(11) -0.0026(12)
C5 0.0150(13) 0.0222(14) 0.0153(13) -0.0033(11) 0.0008(11) -0.0026(11)
C6 0.0128(13) 0.0208(14) 0.0207(14) -0.0035(12) -0.0034(11) -0.0024(11)
C7 0.0201(14) 0.0175(13) 0.0166(13) -0.0004(11) -0.0060(11) -0.0075(11)
C8 0.0170(14) 0.0176(13) 0.0163(13) -0.0011(11) -0.0032(11) -0.0075(11)
C9 0.0191(14) 0.0206(14) 0.0182(14) -0.0017(12) -0.0028(11) -0.0080(12)
C10 0.0196(15) 0.0326(17) 0.0199(15) 0.0021(13) -0.0085(12) -0.0085(13)
C11 0.0180(14) 0.0178(14) 0.0199(14) -0.0038(11) -0.0021(11) -0.0021(11)
C12 0.0324(18) 0.0400(19) 0.0290(17) 0.0009(15) -0.0055(14) -0.0230(16)
C13 0.0244(16) 0.0263(16) 0.0234(15) -0.0025(13) -0.0029(13) -0.0082(13)
C14 0.0363(19) 0.049(2) 0.0215(16) 0.0076(15) -0.0130(14) -0.0169(17)
C15 0.0179(14) 0.0244(15) 0.0181(14) -0.0049(12) -0.0016(11) -0.0029(12)
C16 0.0158(13) 0.0176(13) 0.0176(14) -0.0020(11) -0.0028(11) -0.0039(11)
N1 0.0173(12) 0.0161(11) 0.0154(11) -0.0012(9) -0.0017(9) -0.0047(9)
N2 0.0145(11) 0.0174(11) 0.0191(12) -0.0018(10) -0.0062(9) -0.0046(9)
N3 0.0162(12) 0.0151(11) 0.0182(12) -0.0004(9) -0.0061(9) -0.0035(9)
N4 0.0161(12) 0.0181(12) 0.0190(12) -0.0023(10) -0.0038(9) -0.0043(10)
N5 0.0151(12) 0.0210(12) 0.0178(12) -0.0006(10) -0.0030(9) -0.0058(10)
N6 0.0203(13) 0.0302(14) 0.0213(13) -0.0011(11) -0.0068(10) -0.0088(11)
N7 0.0210(13) 0.0246(13) 0.0218(13) 0.0002(11) -0.0046(10) -0.0108(11)
N8 0.0219(13) 0.0292(14) 0.0167(12) 0.0003(10) -0.0063(10) -0.0083(11)
O1 0.0403(14) 0.0472(15) 0.0270(12) 0.0118(11) -0.0071(11) -0.0243(12)
O2 0.0256(12) 0.0434(13) 0.0225(11) 0.0002(10) -0.0083(9) -0.0183(10)
C21 0.0318(17) 0.0142(14) 0.0179(14) -0.0003(12) -0.0105(13) 0.0039(13)
O21 0.0266(12) 0.0302(12) 0.0297(12) 0.0005(10) -0.0047(10) -0.0012(10)
C22 0.0189(15) 0.0213(15) 0.0235(15) 0.0016(13) -0.0056(12) -0.0040(12)
O22 0.0379(13) 0.0341(13) 0.0242(12) -0.0110(10) -0.0086(10) -0.0057(11)
C23 0.0217(15) 0.0221(15) 0.0176(14) -0.0024(12) -0.0028(12) -0.0095(13)
O23 0.0228(11) 0.0278(12) 0.0343(12) 0.0059(10) -0.0104(10) -0.0047(10)
Cl1 0.0245(4) 0.0259(4) 0.0262(4) -0.0028(3) -0.0034(3) -0.0106(3)
O31 0.081(2) 0.0506(18) 0.0499(18) -0.0165(15) -0.0162(17) 0.0007(16)
C31 0.079(4) 0.110(4) 0.039(2) -0.010(3) 0.003(2) -0.059(3)
C32 0.056(3) 0.0327(19) 0.041(2) -0.0008(17) -0.0113(19) -0.0038(18)
C33 0.053(3) 0.050(3) 0.070(3) -0.012(2) 0.001(2) -0.011(2)

loop_
_atom_type_symbol
_atom_type_description
_atom_type_scat_dispersion_real
_atom_type_scat_dispersion_imag
_atom_type_scat_source
C C 0.0033 0.0016 'International Tables Vol C Tables 4.2.6.8 and 6.1.1.4'
H H 0.0000 0.0000 'International Tables Vol C Tables 4.2.6.8 and 6.1.1.4'
N N 0.0061 0.0033 'International Tables Vol C Tables 4.2.6.8 and 6.1.1.4'
O O 0.0106 0.0060 'International Tables Vol C Tables 4.2.6.8 and 6.1.1.4'
Cl Cl 0.1484 0.1585 'International Tables Vol C Tables 4.2.6.8 and 6.1.1.4'
Re Re -1.0185 7.2310 'International Tables Vol C Tables 4.2.6.8 and 6.1.1.4'

loop_
_geom_angle_atom_site_label_1
_geom_angle_atom_site_label_2
_geom_angle_atom_site_label_3
_geom_angle
C22 Re1 C23 88.49(12)
C22 Re1 C21 87.78(12)
C23 Re1 C21 92.85(12)
C22 Re1 N3 177.11(10)
C23 Re1 N3 93.32(10)
C21 Re1 N3 94.37(11)
C22 Re1 N1 95.97(10)
C23 Re1 N1 172.12(10)
C21 Re1 N1 93.81(10)
N3 Re1 N1 81.98(8)
C22 Re1 Cl1 94.12(9)
C23 Re1 Cl1 88.71(9)
C21 Re1 Cl1 177.58(9)
N3 Re1 Cl1 83.68(6)
N1 Re1 Cl1 84.50(6)
N1 C1 C2 123.0(3)
N1 C1 H1 118.5
C2 C1 H1 118.5
C1 C2 C3 119.4(3)
C1 C2 H2 120.3
C3 C2 H2 120.3
C2 C3 C4 118.4(3)
C2 C3 H3 120.8
C4 C3 H3 120.8
C5 C4 C3 119.5(3)
C5 C4 H4 120.3
C3 C4 H4 120.3
N1 C5 C4 122.3(3)
N1 C5 C6 118.1(2)
C4 C5 C6 119.7(3)
N2 C6 C5 111.1(2)
N2 C6 H6A 109.4
C5 C6 H6A 109.4
N2 C6 H6B 109.4
C5 C6 H6B 109.4
H6A C6 H6B 108.0
N2 C7 C8 104.9(2)
N2 C7 H7 127.6
C8 C7 H7 127.6
N4 C8 C7 109.2(2)
N4 C8 C9 120.1(2)
C7 C8 C9 130.7(3)
N5 C9 C8 109.3(2)
N5 C9 H9A 109.8
C8 C9 H9A 109.8
N5 C9 H9B 109.8
C8 C9 H9B 109.8
H9A C9 H9B 108.3
N6 C10 N5 113.2(3)
N6 C10 H10 123.4
N5 C10 H10 123.4
N6 C11 C16 112.4(3)
N6 C11 N7 125.4(3)
C16 C11 N7 122.2(3)
N7 C12 H12A 109.5
N7 C12 H12B 109.5
H12A C12 H12B 109.5
N7 C12 H12C 109.5
H12A C12 H12C 109.5
H12B C12 H12C 109.5
O1 C13 N7 121.7(3)
O1 C13 N8 121.2(3)
N7 C13 N8 117.2(3)
N8 C14 H14A 109.5
N8 C14 H14B 109.5
H14A C14 H14B 109.5
N8 C14 H14C 109.5
H14A C14 H14C 109.5
H14B C14 H14C 109.5
O2 C15 N8 122.0(3)
O2 C15 C16 126.6(3)
N8 C15 C16 111.4(2)
C11 C16 N5 104.6(2)
C11 C16 C15 123.1(3)
N5 C16 C15 132.3(3)
C1 N1 C5 117.5(2)
C1 N1 Re1 117.98(19)
C5 N1 Re1 124.43(19)
N3 N2 C7 109.7(2)
N3 N2 C6 120.5(2)
C7 N2 C6 129.8(2)
N4 N3 N2 109.0(2)
N4 N3 Re1 126.09(18)
N2 N3 Re1 124.52(17)
N3 N4 C8 107.2(2)
C10 N5 C16 106.2(2)
C10 N5 C9 125.9(2)
C16 N5 C9 127.4(2)
C10 N6 C11 103.6(2)
C11 N7 C13 119.2(2)
C11 N7 C12 120.6(3)
C13 N7 C12 120.1(3)
C13 N8 C15 127.0(2)
C13 N8 C14 116.0(3)
C15 N8 C14 116.9(2)
O21 C21 Re1 177.7(3)
O22 C22 Re1 178.4(3)
O23 C23 Re1 176.6(3)
C32 C31 H31A 109.5
C32 C31 H31B 109.5
H31A C31 H31B 109.5
C32 C31 H31C 109.5
H31A C31 H31C 109.5
H31B C31 H31C 109.5
O31 C32 C31 121.6(4)
O31 C32 C33 122.5(4)
C31 C32 C33 115.8(4)
C32 C33 H33A 109.5
C32 C33 H33B 109.5
H33A C33 H33B 109.5
C32 C33 H33C 109.5
H33A C33 H33C 109.5
H33B C33 H33C 109.5

loop_
_geom_bond_atom_site_label_1
_geom_bond_atom_site_label_2
_geom_bond_distance
Re1 C22 1.921(3)
Re1 C23 1.921(3)
Re1 C21 1.925(3)
Re1 N3 2.155(2)
Re1 N1 2.214(2)
Re1 Cl1 2.4791(7)
C1 N1 1.346(4)
C1 C2 1.378(4)
C1 H1 0.9500
C2 C3 1.380(5)
C2 H2 0.9500
C3 C4 1.385(4)
C3 H3 0.9500
C4 C5 1.385(4)
C4 H4 0.9500
C5 N1 1.353(4)
C5 C6 1.510(4)
C6 N2 1.462(3)
C6 H6A 0.9900
C6 H6B 0.9900
C7 N2 1.343(4)
C7 C8 1.366(4)
C7 H7 0.9500
C8 N4 1.358(4)
C8 C9 1.497(4)
C9 N5 1.473(3)
C9 H9A 0.9900
C9 H9B 0.9900
C10 N6 1.327(4)
C10 N5 1.346(4)
C10 H10 0.9500
C11 N6 1.356(4)
C11 C16 1.362(4)
C11 N7 1.375(4)
C12 N7 1.464(4)
C12 H12A 0.9800
C12 H12B 0.9800
C12 H12C 0.9800
C13 O1 1.216(4)
C13 N7 1.376(4)
C13 N8 1.400(4)
C14 N8 1.467(4)
C14 H14A 0.9800
C14 H14B 0.9800
C14 H14C 0.9800
C15 O2 1.222(4)
C15 N8 1.401(4)
C15 C16 1.429(4)
C16 N5 1.389(4)
N2 N3 1.341(3)
N3 N4 1.309(3)
C21 O21 1.104(4)
C22 O22 1.148(4)
C23 O23 1.148(4)
O31 C32 1.220(5)
C31 C32 1.473(6)
C31 H31A 0.9800
C31 H31B 0.9800
C31 H31C 0.9800
C32 C33 1.486(6)
C33 H33A 0.9800
C33 H33B 0.9800
C33 H33C 0.9800
